data_4311773
loop_
_publ_author_name
'Shih-Hsien Hsu'
'Jr-Chiuan Chang'
'Chun-Liang Lai'
'Ching-Han Hu'
'Hon Man Lee'
'Gene-Hsiang Lee'
'Shie-Ming Peng'
'Jui-Hsien Huang'

_publ_section_title
;
 Terminal Titanium-Ligand Multiple Bonds. Cleavages of CO and CS Double
 Bonds with Ti Imido Complexes
;
_journal_name_full 'Inorganic Chemistry'
_journal_page_first 6786
_journal_page_last 6792
_journal_paper_doi 10.1021/ic049474f
_journal_volume 43
_journal_year 2004
_chemical_formula_sum 'C34 H48 N2 O3 Ti'
_chemical_formula_weight 580.64
_chemical_name_systematic
; 
 ? 
;
_space_group_IT_number 148
_symmetry_cell_setting rhombohedral
_symmetry_space_group_name_Hall '-R 3'
_symmetry_space_group_name_H-M 'R -3 :H'
_atom_sites_solution_hydrogens geom
_atom_sites_solution_primary direct
_atom_sites_solution_secondary difmap
_audit_creation_method SHELXL-97
_cell_angle_alpha 90.00
_cell_angle_beta 90.00
_cell_angle_gamma 120.00
_cell_formula_units_Z 18
_cell_length_a 36.3893(5)
_cell_length_b 36.3893(5)
_cell_length_c 13.0575(2)
_cell_measurement_reflns_used all
_cell_measurement_temperature 150(1)
_cell_measurement_theta_max 27.50
_cell_measurement_theta_min 1.69
_cell_volume 14974.0(4)
_computing_cell_refinement DENZO-SMN
_computing_data_collection 'NONIUS COLLECT'
_computing_data_reduction DENZO-SMN
_computing_molecular_graphics SHELXTL
_computing_publication_material SHELXTL
_computing_structure_refinement 'SHELXL-97 (Sheldrick, 1997)'
_computing_structure_solution 'SHELXS-97 (Sheldrick, 1990)'
_diffrn_ambient_temperature 150(1)
_diffrn_measured_fraction_theta_full 1.000
_diffrn_measured_fraction_theta_max 1.000
_diffrn_measurement_device_type 'NONIUS KappaCCD'
_diffrn_measurement_method '\w scans'
_diffrn_radiation_monochromator graphite
_diffrn_radiation_source 'fine-focus sealed tube'
_diffrn_radiation_type MoK\a
_diffrn_radiation_wavelength 0.71073
_diffrn_reflns_av_R_equivalents 0.0494
_diffrn_reflns_av_sigmaI/netI 0.0363
_diffrn_reflns_limit_h_max 47
_diffrn_reflns_limit_h_min -47
_diffrn_reflns_limit_k_max 47
_diffrn_reflns_limit_k_min -47
_diffrn_reflns_limit_l_max 16
_diffrn_reflns_limit_l_min -16
_diffrn_reflns_number 55007
_diffrn_reflns_theta_full 27.50
_diffrn_reflns_theta_max 27.50
_diffrn_reflns_theta_min 1.69
_exptl_absorpt_coefficient_mu 0.291
_exptl_absorpt_correction_T_max 0.947
_exptl_absorpt_correction_T_min 0.884
_exptl_absorpt_correction_type multi-scan
_exptl_crystal_colour colorless
_exptl_crystal_density_diffrn 1.159
_exptl_crystal_density_method 'not measured'
_exptl_crystal_description block
_exptl_crystal_F_000 5616
_exptl_crystal_size_max 0.30
_exptl_crystal_size_mid 0.20
_exptl_crystal_size_min 0.20
_refine_diff_density_max 0.704
_refine_diff_density_min -0.707
_refine_diff_density_rms 0.166
_refine_ls_extinction_coef 0.00210(19)
_refine_ls_extinction_expression Fc^*^=kFc[1+0.001xFc^2^\l^3^/sin(2\q)]^-1/4^
_refine_ls_extinction_method SHELXL
_refine_ls_goodness_of_fit_ref 0.958
_refine_ls_hydrogen_treatment mixed
_refine_ls_matrix_type full
_refine_ls_number_parameters 374
_refine_ls_number_reflns 7632
_refine_ls_number_restraints 0
_refine_ls_restrained_S_all 0.958
_refine_ls_R_factor_all 0.0896
_refine_ls_R_factor_gt 0.0601
_refine_ls_shift/su_max 0.005
_refine_ls_shift/su_mean 0.000
_refine_ls_structure_factor_coef Fsqd
_refine_ls_weighting_details 'calc w=1/[\s^2^(Fo^2^)+(0.1371P)^2^+15.3088P] where P=(Fo^2^+2Fc^2^)/3'
_refine_ls_weighting_scheme calc
_refine_ls_wR_factor_gt 0.1685
_refine_ls_wR_factor_ref 0.1991
_reflns_number_gt 5430
_reflns_number_total 7632
_reflns_threshold_expression >2sigma(I)
_cod_data_source_file ic049474fsi20040424_121041.cif
_cod_data_source_block ic10282
_cod_depositor_comments
;
The following automatic conversions were performed:
'_symmetry_cell_setting' value 'Rhombohedral' changed to 'rhombohedral'
according to '/home/saulius/struct/CIF-dictionaries/cif_core.dic'
dictionary named 'cif_core.dic' version 2.4.1 from 2010-06-29.

Automatic conversion script
Id: cif_fix_enum 1527 2010-12-29 10:47:43Z saulius 
;
_cod_original_sg_symbol_H-M 'R -3'
_cod_database_code 4311773

loop_
_symmetry_equiv_pos_as_xyz
'x, y, z'
'-y, x-y, z'
'-x+y, -x, z'
'x+2/3, y+1/3, z+1/3'
'-y+2/3, x-y+1/3, z+1/3'
'-x+y+2/3, -x+1/3, z+1/3'
'x+1/3, y+2/3, z+2/3'
'-y+1/3, x-y+2/3, z+2/3'
'-x+y+1/3, -x+2/3, z+2/3'
'-x, -y, -z'
'y, -x+y, -z'
'x-y, x, -z'
'-x+2/3, -y+1/3, -z+1/3'
'y+2/3, -x+y+1/3, -z+1/3'
'x-y+2/3, x+1/3, -z+1/3'
'-x+1/3, -y+2/3, -z+2/3'
'y+1/3, -x+y+2/3, -z+2/3'
'x-y+1/3, x+2/3, -z+2/3'

loop_
_atom_site_label
_atom_site_type_symbol
_atom_site_fract_x
_atom_site_fract_y
_atom_site_fract_z
_atom_site_U_iso_or_equiv
_atom_site_adp_type
_atom_site_occupancy
_atom_site_symmetry_multiplicity
_atom_site_calc_flag
_atom_site_refinement_flags
_atom_site_disorder_assembly
_atom_site_disorder_group
Ti Ti 0.222080(14) 0.072839(13) 0.37746(3) 0.03754(18) Uani 1 1 d . . .
O1 O 0.20261(9) 0.08325(9) 0.47759(15) 0.0747(7) Uani 1 1 d . . .
O2 O 0.27975(7) 0.11776(6) 0.3573(2) 0.0745(7) Uani 1 1 d . . .
O3 O 0.18101(6) 0.02015(5) 0.31687(14) 0.0480(4) Uani 1 1 d . . .
N1 N 0.20811(7) 0.10480(6) 0.25431(14) 0.0387(4) Uani 1 1 d . . .
N2 N 0.24627(6) 0.03467(5) 0.44443(13) 0.0300(4) Uani 1 1 d . . .
C1 C 0.34250(10) 0.18386(9) 0.3540(3) 0.0659(8) Uani 1 1 d . . .
H1A H 0.3593 0.1720 0.3256 0.099 Uiso 1 1 calc R . .
H1B H 0.3452 0.1853 0.4288 0.099 Uiso 1 1 calc R . .
H1C H 0.3529 0.2124 0.3264 0.099 Uiso 1 1 calc R . .
C2 C 0.29679(9) 0.15609(8) 0.32535(19) 0.0468(6) Uani 1 1 d . . .
C3 C 0.27551(10) 0.16945(9) 0.2658(2) 0.0538(7) Uani 1 1 d . . .
H3A H 0.2899 0.1987 0.2486 0.065 Uiso 1 1 calc R . .
C4 C 0.23383(9) 0.14432(8) 0.22614(19) 0.0468(6) Uani 1 1 d . . .
C5 C 0.22079(12) 0.16534(11) 0.1445(3) 0.0699(9) Uani 1 1 d . . .
H5A H 0.1898 0.1504 0.1393 0.105 Uiso 1 1 calc R . .
H5B H 0.2329 0.1641 0.0784 0.105 Uiso 1 1 calc R . .
H5C H 0.2313 0.1950 0.1631 0.105 Uiso 1 1 calc R . .
C6 C 0.16732(9) 0.08085(8) 0.20437(18) 0.0437(6) Uani 1 1 d . . .
C7 C 0.13148(10) 0.07724(10) 0.2518(2) 0.0538(7) Uani 1 1 d . . .
C8 C 0.09224(11) 0.05125(13) 0.2053(3) 0.0734(9) Uani 1 1 d . . .
H8A H 0.0672 0.0484 0.2357 0.088 Uiso 1 1 calc R . .
C9 C 0.08914(13) 0.02974(13) 0.1166(3) 0.0863(12) Uani 1 1 d . . .
H9A H 0.0621 0.0117 0.0871 0.104 Uiso 1 1 calc R . .
C10 C 0.12544(13) 0.03419(12) 0.0695(3) 0.0752(10) Uani 1 1 d . . .
H10A H 0.1229 0.0193 0.0078 0.090 Uiso 1 1 calc R . .
C11 C 0.16499(10) 0.06000(10) 0.1113(2) 0.0554(7) Uani 1 1 d . . .
C12 C 0.13447(11) 0.10204(11) 0.3487(2) 0.0607(8) Uani 1 1 d . . .
H12A H 0.1633 0.1124 0.3785 0.073 Uiso 1 1 calc R . .
C13 C 0.13112(18) 0.14046(16) 0.3234(3) 0.1026(16) Uani 1 1 d . . .
H13A H 0.1354 0.1572 0.3857 0.154 Uiso 1 1 calc R . .
H13B H 0.1029 0.1315 0.2952 0.154 Uiso 1 1 calc R . .
H13C H 0.1528 0.1578 0.2728 0.154 Uiso 1 1 calc R . .
C14 C 0.1030(2) 0.0755(2) 0.4282(4) 0.153(3) Uani 1 1 d . . .
H14A H 0.1056 0.0504 0.4420 0.229 Uiso 1 1 calc R . .
H14B H 0.0743 0.0665 0.4036 0.229 Uiso 1 1 calc R . .
H14C H 0.1084 0.0920 0.4912 0.229 Uiso 1 1 calc R . .
C15 C 0.20441(12) 0.06568(12) 0.0572(2) 0.0644(8) Uani 1 1 d . . .
H15A H 0.2296 0.0882 0.0946 0.077 Uiso 1 1 calc R . .
C16 C 0.20660(16) 0.08111(15) -0.0537(2) 0.0879(12) Uani 1 1 d . . .
H16A H 0.2026 0.1058 -0.0540 0.132 Uiso 1 1 calc R . .
H16B H 0.1842 0.0583 -0.0946 0.132 Uiso 1 1 calc R . .
H16C H 0.2344 0.0890 -0.0831 0.132 Uiso 1 1 calc R . .
C17 C 0.20707(16) 0.02516(14) 0.0601(3) 0.0929(13) Uani 1 1 d . . .
H17A H 0.2105 0.0187 0.1311 0.139 Uiso 1 1 calc R . .
H17B H 0.2314 0.0291 0.0195 0.139 Uiso 1 1 calc R . .
H17C H 0.1810 0.0016 0.0316 0.139 Uiso 1 1 calc R . .
C18 C 0.11776(8) -0.04677(9) 0.3157(2) 0.0552(7) Uani 1 1 d . . .
H18A H 0.1007 -0.0328 0.3190 0.083 Uiso 1 1 calc R . .
H18B H 0.1041 -0.0729 0.3564 0.083 Uiso 1 1 calc R . .
H18C H 0.1201 -0.0537 0.2443 0.083 Uiso 1 1 calc R . .
C19 C 0.16118(7) -0.01763(7) 0.35772(18) 0.0388(5) Uani 1 1 d . . .
C20 C 0.17927(7) -0.03063(7) 0.42960(17) 0.0366(5) Uani 1 1 d . . .
H20A H 0.1622 -0.0579 0.4590 0.044 Uiso 1 1 calc R . .
C21 C 0.22223(7) -0.00611(7) 0.46410(16) 0.0325(5) Uani 1 1 d . . .
C22 C 0.23944(8) -0.03002(7) 0.52234(19) 0.0420(5) Uani 1 1 d . . .
H22A H 0.2564 -0.0128 0.5804 0.063 Uiso 1 1 calc R . .
H22B H 0.2573 -0.0359 0.4769 0.063 Uiso 1 1 calc R . .
H22C H 0.2158 -0.0568 0.5476 0.063 Uiso 1 1 calc R . .
C23 C 0.29033(6) 0.05669(6) 0.47541(16) 0.0298(4) Uani 1 1 d . . .
C24 C 0.32129(7) 0.05992(7) 0.40596(16) 0.0325(5) Uani 1 1 d . . .
C25 C 0.36368(7) 0.08602(7) 0.43160(18) 0.0383(5) Uani 1 1 d . . .
H25A H 0.3850 0.0890 0.3849 0.046 Uiso 1 1 calc R . .
C26 C 0.37559(7) 0.10782(7) 0.52336(19) 0.0395(5) Uani 1 1 d . . .
H26A H 0.4048 0.1259 0.5388 0.047 Uiso 1 1 calc R . .
C27 C 0.34458(7) 0.10300(7) 0.59281(18) 0.0373(5) Uani 1 1 d . . .
H27A H 0.3528 0.1172 0.6569 0.045 Uiso 1 1 calc R . .
C28 C 0.30166(7) 0.07774(7) 0.57029(16) 0.0325(5) Uani 1 1 d . . .
C29 C 0.30935(8) 0.03566(7) 0.30508(17) 0.0387(5) Uani 1 1 d . . .
H29A H 0.2780 0.0156 0.3058 0.046 Uiso 1 1 calc R . .
C30 C 0.31921(17) 0.06490(12) 0.2150(2) 0.0945(14) Uani 1 1 d . . .
H30A H 0.3022 0.0789 0.2193 0.142 Uiso 1 1 calc R . .
H30B H 0.3124 0.0485 0.1514 0.142 Uiso 1 1 calc R . .
H30C H 0.3494 0.0863 0.2155 0.142 Uiso 1 1 calc R . .
C31 C 0.33116(10) 0.00939(11) 0.2930(3) 0.0641(8) Uani 1 1 d . . .
H31A H 0.3195 -0.0092 0.2332 0.096 Uiso 1 1 calc R . .
H31B H 0.3263 -0.0079 0.3545 0.096 Uiso 1 1 calc R . .
H31C H 0.3617 0.0284 0.2835 0.096 Uiso 1 1 calc R . .
C32 C 0.26863(7) 0.07313(8) 0.64857(18) 0.0397(5) Uani 1 1 d . . .
H32A H 0.2399 0.0546 0.6182 0.048 Uiso 1 1 calc R . .
C33 C 0.27190(9) 0.05179(9) 0.7468(2) 0.0522(7) Uani 1 1 d . . .
H33A H 0.2705 0.0249 0.7294 0.078 Uiso 1 1 calc R . .
H33B H 0.2484 0.0463 0.7926 0.078 Uiso 1 1 calc R . .
H33C H 0.2989 0.0705 0.7810 0.078 Uiso 1 1 calc R . .
C34 C 0.27259(9) 0.11580(9) 0.6740(2) 0.0496(6) Uani 1 1 d . . .
H34A H 0.2712 0.1295 0.6107 0.074 Uiso 1 1 calc R . .
H34B H 0.2998 0.1339 0.7080 0.074 Uiso 1 1 calc R . .
H34C H 0.2493 0.1114 0.7195 0.074 Uiso 1 1 calc R . .

loop_
_atom_site_aniso_label
_atom_site_aniso_U_11
_atom_site_aniso_U_22
_atom_site_aniso_U_33
_atom_site_aniso_U_23
_atom_site_aniso_U_13
_atom_site_aniso_U_12
Ti 0.0498(3) 0.0364(3) 0.0324(3) -0.00259(16) -0.00594(17) 0.0261(2)
O1 0.131(2) 0.1129(19) 0.0367(10) -0.0039(11) -0.0036(11) 0.1031(18)
O2 0.0642(13) 0.0362(10) 0.1050(18) 0.0187(11) -0.0328(12) 0.0114(9)
O3 0.0470(10) 0.0403(9) 0.0506(10) 0.0033(8) -0.0140(8) 0.0173(8)
N1 0.0552(12) 0.0404(10) 0.0301(9) -0.0030(8) -0.0022(8) 0.0311(10)
N2 0.0319(9) 0.0279(9) 0.0293(9) -0.0014(7) -0.0016(7) 0.0143(7)
C1 0.0639(19) 0.0452(15) 0.071(2) 0.0052(14) -0.0121(15) 0.0139(14)
C2 0.0589(16) 0.0337(12) 0.0418(13) 0.0012(10) 0.0000(11) 0.0186(11)
C3 0.0666(18) 0.0407(14) 0.0511(15) 0.0132(11) 0.0037(13) 0.0246(13)
C4 0.0659(17) 0.0495(14) 0.0355(12) 0.0081(10) 0.0026(11) 0.0367(13)
C5 0.080(2) 0.072(2) 0.067(2) 0.0303(16) -0.0003(16) 0.0448(18)
C6 0.0621(16) 0.0511(14) 0.0329(12) -0.0049(10) -0.0090(11) 0.0394(13)
C7 0.0664(18) 0.0683(18) 0.0438(14) -0.0053(12) -0.0120(12) 0.0465(15)
C8 0.064(2) 0.097(3) 0.071(2) -0.0080(19) -0.0158(16) 0.049(2)
C9 0.078(2) 0.094(3) 0.087(3) -0.024(2) -0.043(2) 0.044(2)
C10 0.095(3) 0.089(2) 0.0580(19) -0.0294(17) -0.0315(18) 0.058(2)
C11 0.080(2) 0.0672(18) 0.0380(13) -0.0149(12) -0.0175(13) 0.0513(17)
C12 0.0704(19) 0.093(2) 0.0440(15) -0.0092(14) -0.0040(13) 0.0603(18)
C13 0.152(4) 0.126(4) 0.084(3) -0.033(3) -0.018(3) 0.110(4)
C14 0.175(6) 0.156(5) 0.066(3) 0.001(3) 0.044(3) 0.036(5)
C15 0.095(2) 0.090(2) 0.0374(14) -0.0196(14) -0.0119(14) 0.068(2)
C16 0.126(3) 0.124(3) 0.0438(17) -0.0089(19) -0.0015(19) 0.085(3)
C17 0.146(4) 0.117(3) 0.069(2) -0.022(2) -0.013(2) 0.106(3)
C18 0.0424(14) 0.0475(15) 0.0630(17) -0.0049(13) -0.0175(12) 0.0129(12)
C19 0.0361(12) 0.0341(11) 0.0422(12) -0.0055(9) -0.0041(9) 0.0146(10)
C20 0.0338(11) 0.0295(10) 0.0406(12) -0.0005(9) 0.0015(9) 0.0114(9)
C21 0.0346(11) 0.0300(10) 0.0320(10) -0.0013(8) 0.0012(8) 0.0156(9)
C22 0.0432(13) 0.0312(11) 0.0490(13) 0.0041(10) -0.0036(10) 0.0167(10)
C23 0.0307(10) 0.0265(10) 0.0314(10) 0.0019(8) -0.0005(8) 0.0137(8)
C24 0.0373(11) 0.0297(10) 0.0299(10) 0.0015(8) 0.0012(8) 0.0164(9)
C25 0.0338(11) 0.0380(12) 0.0402(12) 0.0038(9) 0.0058(9) 0.0158(10)
C26 0.0303(11) 0.0356(11) 0.0464(13) -0.0026(10) -0.0035(9) 0.0119(9)
C27 0.0382(12) 0.0343(11) 0.0374(11) -0.0066(9) -0.0057(9) 0.0166(10)
C28 0.0351(11) 0.0307(10) 0.0322(11) -0.0010(8) -0.0010(8) 0.0170(9)
C29 0.0429(12) 0.0391(12) 0.0306(11) -0.0008(9) 0.0024(9) 0.0180(10)
C30 0.171(4) 0.065(2) 0.0334(15) 0.0054(14) -0.006(2) 0.048(3)
C31 0.0625(18) 0.077(2) 0.0649(19) -0.0313(16) -0.0122(14) 0.0436(17)
C32 0.0373(12) 0.0449(13) 0.0355(12) -0.0096(10) -0.0012(9) 0.0195(10)
C33 0.0620(17) 0.0541(15) 0.0418(14) 0.0051(11) 0.0143(12) 0.0300(14)
C34 0.0575(16) 0.0559(16) 0.0459(14) -0.0099(12) -0.0018(12) 0.0363(14)

loop_
_atom_type_symbol
_atom_type_description
_atom_type_scat_dispersion_real
_atom_type_scat_dispersion_imag
_atom_type_scat_source
C C 0.0033 0.0016 'International Tables Vol C Tables 4.2.6.8 and 6.1.1.4'
H H 0.0000 0.0000 'International Tables Vol C Tables 4.2.6.8 and 6.1.1.4'
N N 0.0061 0.0033 'International Tables Vol C Tables 4.2.6.8 and 6.1.1.4'
O O 0.0106 0.0060 'International Tables Vol C Tables 4.2.6.8 and 6.1.1.4'
Ti Ti 0.2776 0.4457 'International Tables Vol C Tables 4.2.6.8 and 6.1.1.4'

loop_
_geom_angle_atom_site_label_1
_geom_angle_atom_site_label_2
_geom_angle_atom_site_label_3
_geom_angle
_geom_angle_site_symmetry_1
_geom_angle_site_symmetry_3
_geom_angle_publ_flag
O1 Ti O3 110.72(12) . . ?
O1 Ti O2 109.26(14) . . ?
O3 Ti O2 140.02(10) . . ?
O1 Ti N2 100.93(8) . . ?
O3 Ti N2 83.61(7) . . ?
O2 Ti N2 88.84(8) . . ?
O1 Ti N1 102.94(9) . . ?
O3 Ti N1 87.49(7) . . ?
O2 Ti N1 83.84(8) . . ?
N2 Ti N1 156.12(7) . . ?
C2 O2 Ti 134.2(2) . . ?
C19 O3 Ti 128.99(15) . . ?
C4 N1 C6 119.1(2) . . ?
C4 N1 Ti 123.97(17) . . ?
C6 N1 Ti 116.87(15) . . ?
C21 N2 C23 119.84(17) . . ?
C21 N2 Ti 123.18(14) . . ?
C23 N2 Ti 116.80(12) . . ?
O2 C2 C3 121.9(3) . . ?
O2 C2 C1 115.0(2) . . ?
C3 C2 C1 123.0(2) . . ?
C2 C3 C4 126.8(2) . . ?
N1 C4 C3 123.3(2) . . ?
N1 C4 C5 121.0(3) . . ?
C3 C4 C5 115.7(2) . . ?
C7 C6 C11 122.1(3) . . ?
C7 C6 N1 119.2(2) . . ?
C11 C6 N1 118.6(2) . . ?
C6 C7 C8 117.6(3) . . ?
C6 C7 C12 121.9(3) . . ?
C8 C7 C12 120.5(3) . . ?
C9 C8 C7 121.2(3) . . ?
C8 C9 C10 120.3(3) . . ?
C11 C10 C9 120.8(3) . . ?
C10 C11 C6 117.9(3) . . ?
C10 C11 C15 120.1(3) . . ?
C6 C11 C15 121.9(3) . . ?
C14 C12 C13 111.4(4) . . ?
C14 C12 C7 112.9(4) . . ?
C13 C12 C7 110.7(3) . . ?
C11 C15 C17 111.6(3) . . ?
C11 C15 C16 111.1(3) . . ?
C17 C15 C16 111.1(3) . . ?
O3 C19 C20 122.7(2) . . ?
O3 C19 C18 115.3(2) . . ?
C20 C19 C18 121.9(2) . . ?
C19 C20 C21 124.6(2) . . ?
N2 C21 C20 123.0(2) . . ?
N2 C21 C22 121.00(19) . . ?
C20 C21 C22 116.00(19) . . ?
C24 C23 C28 121.26(19) . . ?
C24 C23 N2 119.10(18) . . ?
C28 C23 N2 119.37(18) . . ?
C25 C24 C23 118.2(2) . . ?
C25 C24 C29 120.2(2) . . ?
C23 C24 C29 121.70(19) . . ?
C26 C25 C24 121.6(2) . . ?
C25 C26 C27 119.5(2) . . ?
C26 C27 C28 121.2(2) . . ?
C27 C28 C23 118.2(2) . . ?
C27 C28 C32 119.64(19) . . ?
C23 C28 C32 122.12(19) . . ?
C30 C29 C24 111.6(2) . . ?
C30 C29 C31 110.3(3) . . ?
C24 C29 C31 111.5(2) . . ?
C28 C32 C34 111.5(2) . . ?
C28 C32 C33 111.1(2) . . ?
C34 C32 C33 110.0(2) . . ?

loop_
_geom_bond_atom_site_label_1
_geom_bond_atom_site_label_2
_geom_bond_distance
_geom_bond_site_symmetry_2
_geom_bond_publ_flag
Ti O1 1.620(2) . ?
Ti O3 1.9157(17) . ?
Ti O2 1.927(2) . ?
Ti N2 2.1660(18) . ?
Ti N1 2.1882(19) . ?
O2 C2 1.280(3) . ?
O3 C19 1.305(3) . ?
N1 C4 1.317(3) . ?
N1 C6 1.447(3) . ?
N2 C21 1.317(3) . ?
N2 C23 1.446(3) . ?
C1 C2 1.499(4) . ?
C2 C3 1.348(4) . ?
C3 C4 1.420(4) . ?
C4 C5 1.520(4) . ?
C6 C7 1.390(4) . ?
C6 C11 1.412(3) . ?
C7 C8 1.397(5) . ?
C7 C12 1.526(4) . ?
C8 C9 1.371(5) . ?
C9 C10 1.391(6) . ?
C10 C11 1.378(5) . ?
C11 C15 1.518(5) . ?
C12 C14 1.488(6) . ?
C12 C13 1.500(5) . ?
C15 C17 1.526(5) . ?
C15 C16 1.541(5) . ?
C18 C19 1.499(3) . ?
C19 C20 1.360(3) . ?
C20 C21 1.431(3) . ?
C21 C22 1.507(3) . ?
C23 C24 1.405(3) . ?
C23 C28 1.406(3) . ?
C24 C25 1.389(3) . ?
C24 C29 1.523(3) . ?
C25 C26 1.382(3) . ?
C26 C27 1.389(3) . ?
C27 C28 1.391(3) . ?
C28 C32 1.522(3) . ?
C29 C30 1.505(4) . ?
C29 C31 1.526(4) . ?
C32 C34 1.523(3) . ?
C32 C33 1.534(4) . ?
